data_4117328
loop_
_publ_author_name
'Djamaladdin G. Musaev'
'Alexey Kaledin'
'Bing-Feng Shi'
'Jin-Quan Yu'

_publ_section_title
;
 Key Mechanistic Features of Enantioselective C-H Bond Activation
 Reactions Catalyzed by [(Chiral Mono-N-Protected Amino Acid)-Pd(II)]
 Complexes
;
_journal_name_full 'Journal of the American Chemical Society'
_journal_page_first 1690
_journal_page_last 1698
_journal_paper_doi 10.1021/ja208661v
_journal_volume 134
_journal_year 2012
_chemical_formula_sum 'C36 H28 Cl2 N2 Pd2'
_chemical_formula_weight 772.30
_chemical_name_common 3-43
_chemical_name_systematic
;
 ?
;
_space_group.centring_type P

_space_group_IT_number 14
_space_group.IT_number 14

_symmetry_cell_setting monoclinic
_symmetry_space_group_name_Hall '-P 2yn'
_symmetry_space_group_name_H-M 'P 1 21/n 1'
_atom_sites_solution_hydrogens geom
_atom_sites_solution_primary direct
_atom_sites_solution_secondary difmap
_audit_creation_method SHELXL-97
_cell_angle_alpha 90.00
_cell_angle_beta 91.119(4)
_cell_angle_gamma 90.00
_cell_formula_units_Z 2
_cell_length_a 9.5821(5)
_cell_length_b 8.8103(6)
_cell_length_c 19.6995(11)
_cell_measurement_reflns_used 5933
_cell_measurement_temperature 100(2)
_cell_measurement_theta_max 68.29
_cell_measurement_theta_min 5.09
_cell_volume 1662.74(17)
_computing_cell_refinement 'Bruker SMART'
_computing_data_collection 'Bruker SMART'
_computing_data_reduction 'Bruker SAINT'
_computing_molecular_graphics ORTEP-32
_computing_publication_material WinGX
_computing_structure_refinement SHELXL-97
_computing_structure_solution SIR-2004
_diffrn_ambient_temperature 100(2)
_diffrn_measured_fraction_theta_full 0.992
_diffrn_measured_fraction_theta_max 0.987
_diffrn_measurement_device_type 'CCD area detector'
_diffrn_measurement_method 'phi and omega scans'
_diffrn_radiation_monochromator graphite
_diffrn_radiation_source 'fine-focus sealed tube'
_diffrn_radiation_type CuK\a
_diffrn_radiation_wavelength 1.54178
_diffrn_reflns_av_R_equivalents 0.0470
_diffrn_reflns_av_sigmaI/netI 0.0463
_diffrn_reflns_limit_h_max 11
_diffrn_reflns_limit_h_min -11
_diffrn_reflns_limit_k_max 8
_diffrn_reflns_limit_k_min -10
_diffrn_reflns_limit_l_max 20
_diffrn_reflns_limit_l_min -23
_diffrn_reflns_number 11779
_diffrn_reflns_theta_full 67.00
_diffrn_reflns_theta_max 68.32
_diffrn_reflns_theta_min 4.49
_exptl_absorpt_coefficient_mu 10.402
_exptl_absorpt_correction_T_max 0.7455
_exptl_absorpt_correction_T_min 0.3683
_exptl_absorpt_correction_type multi-scan
_exptl_absorpt_process_details SADABS
_exptl_crystal_colour yellow
_exptl_crystal_density_diffrn 1.543
_exptl_crystal_description rod
_exptl_crystal_F_000 768
_exptl_crystal_size_max 0.12
_exptl_crystal_size_mid 0.04
_exptl_crystal_size_min 0.03
_platon_squeeze_details
;
 ?
;
_refine_diff_density_max 0.729
_refine_diff_density_min -0.866
_refine_diff_density_rms 0.116
_refine_ls_extinction_method none
_refine_ls_goodness_of_fit_ref 0.994
_refine_ls_hydrogen_treatment constr
_refine_ls_matrix_type full
_refine_ls_number_parameters 190
_refine_ls_number_reflns 3018
_refine_ls_number_restraints 0
_refine_ls_restrained_S_all 0.994
_refine_ls_R_factor_all 0.0405
_refine_ls_R_factor_gt 0.0332
_refine_ls_shift/su_max 0.001
_refine_ls_shift/su_mean 0.000
_refine_ls_structure_factor_coef Fsqd
_refine_ls_weighting_details 'calc w=1/[\s^2^(Fo^2^)+(0.0521P)^2^+0.0000P] where P=(Fo^2^+2Fc^2^)/3'
_refine_ls_weighting_scheme calc
_refine_ls_wR_factor_gt 0.0820
_refine_ls_wR_factor_ref 0.0850
_reflns_number_gt 2548
_reflns_number_total 3018
_reflns_threshold_expression >2sigma(I)
_cod_data_source_file ja208661v_si_002.cif
_cod_data_source_block jqy03
_cod_depositor_comments
;
The following automatic conversions were performed:

'_space_group.centring_type' value 'primitive' was replaced with the
value 'P' as specified in the replacement file
'/home/antanas/src/cod-tools/trunk/data/replacement-values/replacement_values.lst'.

Automatic conversion script
Id: cif_fix_values 5642 2017-10-24 12:04:52Z antanas 
;
_cod_database_code 4117328

loop_
_symmetry_equiv_pos_as_xyz
'x, y, z'
'-x+1/2, y+1/2, -z+1/2'
'-x, -y, -z'
'x-1/2, -y-1/2, z-1/2'

loop_
_atom_site_label
_atom_site_type_symbol
_atom_site_fract_x
_atom_site_fract_y
_atom_site_fract_z
_atom_site_U_iso_or_equiv
_atom_site_adp_type
_atom_site_occupancy
_atom_site_symmetry_multiplicity
_atom_site_calc_flag
_atom_site_refinement_flags
C1 C -0.0151(3) 0.4781(4) 0.32454(17) 0.0218(7) Uani 1 1 d .
C2 C -0.1212(3) 0.5773(5) 0.30679(19) 0.0286(7) Uani 1 1 d .
H2 H -0.1495 0.6522 0.3384 0.034 Uiso 1 1 calc R
C3 C -0.1872(3) 0.5693(5) 0.24350(18) 0.0296(8) Uani 1 1 d .
H3 H -0.2607 0.6375 0.2321 0.036 Uiso 1 1 calc R
C4 C -0.1453(4) 0.4616(5) 0.19723(19) 0.0334(9) Uani 1 1 d .
H4 H -0.1905 0.4548 0.1540 0.040 Uiso 1 1 calc R
C5 C -0.0376(4) 0.3641(5) 0.21414(18) 0.0313(8) Uani 1 1 d .
H5 H -0.0084 0.2907 0.1821 0.038 Uiso 1 1 calc R
C6 C 0.0287(3) 0.3716(4) 0.27734(17) 0.0242(7) Uani 1 1 d .
C7 C 0.1477(4) 0.2648(4) 0.29445(17) 0.0270(8) Uani 1 1 d .
H7 H 0.1778 0.2199 0.2505 0.032 Uiso 1 1 calc R
C8 C 0.1093(4) 0.1306(4) 0.34048(18) 0.0305(8) Uani 1 1 d .
C9 C -0.0161(4) 0.1197(5) 0.3741(2) 0.0345(9) Uani 1 1 d .
H9 H -0.0838 0.1980 0.3694 0.041 Uiso 1 1 calc R
C10 C -0.0429(5) -0.0046(6) 0.4145(2) 0.0506(13) Uani 1 1 d .
H10 H -0.1293 -0.0116 0.4371 0.061 Uiso 1 1 calc R
C11 C 0.0541(6) -0.1183(6) 0.4221(3) 0.0571(14) Uani 1 1 d .
H11 H 0.0352 -0.2032 0.4502 0.068 Uiso 1 1 calc R
C12 C 0.1778(7) -0.1087(6) 0.3894(3) 0.0624(15) Uani 1 1 d .
H12 H 0.2446 -0.1877 0.3947 0.075 Uiso 1 1 calc R
C13 C 0.2075(6) 0.0149(5) 0.3484(3) 0.0510(12) Uani 1 1 d .
H13 H 0.2941 0.0206 0.3258 0.061 Uiso 1 1 calc R
C14 C 0.2732(4) 0.3482(4) 0.32378(18) 0.0271(8) Uani 1 1 d .
C15 C 0.4056(4) 0.3242(5) 0.2984(2) 0.0377(9) Uani 1 1 d .
H15 H 0.4172 0.2577 0.2610 0.045 Uiso 1 1 calc R
C16 C 0.5201(4) 0.3958(5) 0.3269(2) 0.0412(10) Uani 1 1 d .
H16 H 0.6105 0.3800 0.3092 0.049 Uiso 1 1 calc R
C17 C 0.5017(4) 0.4910(4) 0.3816(2) 0.0357(9) Uani 1 1 d .
H17 H 0.5794 0.5406 0.4025 0.043 Uiso 1 1 calc R
C18 C 0.3680(4) 0.5131(4) 0.4057(2) 0.0321(8) Uani 1 1 d .
H18 H 0.3547 0.5799 0.4429 0.039 Uiso 1 1 calc R
N1 N 0.2558(3) 0.4414(4) 0.37718(16) 0.0283(7) Uani 1 1 d .
Cl1 Cl 0.15617(9) 0.48608(13) 0.53393(4) 0.0382(2) Uani 1 1 d .
Pd1 Pd 0.06568(2) 0.47786(3) 0.418004(11) 0.02284(11) Uani 1 1 d .

loop_
_atom_site_aniso_label
_atom_site_aniso_U_11
_atom_site_aniso_U_22
_atom_site_aniso_U_33
_atom_site_aniso_U_23
_atom_site_aniso_U_13
_atom_site_aniso_U_12
C1 0.0178(15) 0.0287(19) 0.0190(16) 0.0001(13) 0.0023(12) -0.0031(12)
C2 0.0220(15) 0.037(2) 0.0272(17) 0.0009(16) -0.0009(13) -0.0013(15)
C3 0.0239(16) 0.041(2) 0.0235(17) 0.0056(16) -0.0020(13) -0.0003(15)
C4 0.0291(17) 0.050(3) 0.0208(17) 0.0037(16) -0.0016(14) -0.0057(16)
C5 0.0347(18) 0.039(2) 0.0206(17) -0.0019(15) 0.0043(14) -0.0052(16)
C6 0.0195(14) 0.031(2) 0.0220(16) 0.0035(14) 0.0027(12) -0.0045(13)
C7 0.0317(17) 0.032(2) 0.0172(16) -0.0013(14) 0.0028(13) 0.0029(15)
C8 0.041(2) 0.026(2) 0.0241(17) -0.0050(15) -0.0062(15) -0.0038(16)
C9 0.0337(18) 0.038(2) 0.0316(19) 0.0034(17) -0.0105(15) -0.0071(17)
C10 0.055(3) 0.063(3) 0.034(2) 0.009(2) -0.013(2) -0.026(2)
C11 0.089(4) 0.037(3) 0.045(3) 0.009(2) -0.019(3) -0.019(3)
C12 0.090(4) 0.038(3) 0.058(3) 0.006(2) -0.008(3) 0.013(3)
C13 0.067(3) 0.035(3) 0.051(3) -0.002(2) 0.005(2) 0.014(2)
C14 0.0239(16) 0.032(2) 0.0251(17) 0.0069(15) 0.0022(13) 0.0035(14)
C15 0.0290(19) 0.048(3) 0.037(2) 0.0019(19) 0.0089(16) 0.0049(17)
C16 0.0202(16) 0.052(3) 0.051(2) 0.013(2) 0.0107(16) 0.0058(17)
C17 0.0186(16) 0.035(2) 0.053(2) 0.0180(19) -0.0049(16) -0.0056(14)
C18 0.0214(16) 0.035(2) 0.040(2) 0.0083(17) -0.0031(15) 0.0023(14)
N1 0.0212(13) 0.0347(18) 0.0288(15) 0.0067(14) -0.0010(11) 0.0011(12)
Cl1 0.0235(4) 0.0705(7) 0.0204(4) -0.0105(4) -0.0017(3) 0.0045(4)
Pd1 0.01591(14) 0.03466(19) 0.01787(15) -0.00484(10) -0.00135(9) 0.00074(9)

loop_
_atom_type_symbol
_atom_type_description
_atom_type_scat_dispersion_real
_atom_type_scat_dispersion_imag
_atom_type_scat_source
C C 0.0181 0.0091 'International Tables Vol C Tables 4.2.6.8 and 6.1.1.4'
H H 0.0000 0.0000 'International Tables Vol C Tables 4.2.6.8 and 6.1.1.4'
N N 0.0311 0.0180 'International Tables Vol C Tables 4.2.6.8 and 6.1.1.4'
Cl Cl 0.3639 0.7018 'International Tables Vol C Tables 4.2.6.8 and 6.1.1.4'
Pd Pd 0.1215 3.9337 'International Tables Vol C Tables 4.2.6.8 and 6.1.1.4'

loop_
_geom_angle_atom_site_label_1
_geom_angle_atom_site_label_2
_geom_angle_atom_site_label_3
_geom_angle
_geom_angle_site_symmetry_1
_geom_angle_site_symmetry_3
C2 C1 C6 119.2(3) . .
C2 C1 Pd1 120.5(3) . .
C6 C1 Pd1 120.1(3) . .
C1 C2 C3 121.0(4) . .
C1 C2 H2 119.5 . .
C3 C2 H2 119.5 . .
C4 C3 C2 119.6(4) . .
C4 C3 H3 120.2 . .
C2 C3 H3 120.2 . .
C5 C4 C3 119.6(3) . .
C5 C4 H4 120.2 . .
C3 C4 H4 120.2 . .
C4 C5 C6 121.0(4) . .
C4 C5 H5 119.5 . .
C6 C5 H5 119.5 . .
C5 C6 C1 119.5(3) . .
C5 C6 C7 120.1(3) . .
C1 C6 C7 120.5(3) . .
C6 C7 C14 111.9(3) . .
C6 C7 C8 115.0(3) . .
C14 C7 C8 110.2(3) . .
C6 C7 H7 106.4 . .
C14 C7 H7 106.4 . .
C8 C7 H7 106.4 . .
C9 C8 C13 119.1(4) . .
C9 C8 C7 123.6(4) . .
C13 C8 C7 117.3(4) . .
C10 C9 C8 120.2(4) . .
C10 C9 H9 119.9 . .
C8 C9 H9 119.9 . .
C11 C10 C9 120.6(5) . .
C11 C10 H10 119.7 . .
C9 C10 H10 119.7 . .
C12 C11 C10 119.8(5) . .
C12 C11 H11 120.1 . .
C10 C11 H11 120.1 . .
C11 C12 C13 120.9(5) . .
C11 C12 H12 119.6 . .
C13 C12 H12 119.6 . .
C12 C13 C8 119.5(5) . .
C12 C13 H13 120.2 . .
C8 C13 H13 120.2 . .
N1 C14 C15 120.1(4) . .
N1 C14 C7 119.0(3) . .
C15 C14 C7 120.9(4) . .
C16 C15 C14 120.7(4) . .
C16 C15 H15 119.7 . .
C14 C15 H15 119.7 . .
C15 C16 C17 119.0(3) . .
C15 C16 H16 120.5 . .
C17 C16 H16 120.5 . .
C16 C17 C18 119.0(4) . .
C16 C17 H17 120.5 . .
C18 C17 H17 120.5 . .
N1 C18 C17 121.4(4) . .
N1 C18 H18 119.3 . .
C17 C18 H18 119.3 . .
C14 N1 C18 119.8(3) . .
C14 N1 Pd1 122.1(2) . .
C18 N1 Pd1 118.1(3) . .
Pd1 Cl1 Pd1 94.20(3) 3_566 .
C1 Pd1 N1 88.25(13) . .
C1 Pd1 Cl1 91.94(9) . 3_566
N1 Pd1 Cl1 178.60(10) . 3_566
C1 Pd1 Cl1 177.30(10) . .
N1 Pd1 Cl1 94.05(9) . .
Cl1 Pd1 Cl1 85.80(3) 3_566 .

loop_
_geom_bond_atom_site_label_1
_geom_bond_atom_site_label_2
_geom_bond_distance
_geom_bond_site_symmetry_2
C1 C2 1.380(5) .
C1 C6 1.391(5) .
C1 Pd1 1.984(3) .
C2 C3 1.389(5) .
C2 H2 0.9500 .
C3 C4 1.380(6) .
C3 H3 0.9500 .
C4 C5 1.379(6) .
C4 H4 0.9500 .
C5 C6 1.388(5) .
C5 H5 0.9500 .
C6 C7 1.511(5) .
C7 C14 1.514(5) .
C7 C8 1.539(5) .
C7 H7 1.0000 .
C8 C9 1.387(5) .
C8 C13 1.393(6) .
C9 C10 1.380(6) .
C9 H9 0.9500 .
C10 C11 1.373(8) .
C10 H10 0.9500 .
C11 C12 1.362(8) .
C11 H11 0.9500 .
C12 C13 1.390(7) .
C12 H12 0.9500 .
C13 H13 0.9500 .
C14 N1 1.347(5) .
C14 C15 1.389(5) .
C15 C16 1.376(6) .
C15 H15 0.9500 .
C16 C17 1.379(6) .
C16 H16 0.9500 .
C17 C18 1.389(5) .
C17 H17 0.9500 .
C18 N1 1.359(5) .
C18 H18 0.9500 .
N1 Pd1 2.031(3) .
Cl1 Pd1 2.3654(9) 3_566
Cl1 Pd1 2.4279(9) .
Pd1 Cl1 2.3654(9) 3_566

loop_
_platon_squeeze_void_nr
_platon_squeeze_void_average_x
_platon_squeeze_void_average_y
_platon_squeeze_void_average_z
_platon_squeeze_void_volume
_platon_squeeze_void_count_electrons
1 0.500 0.000 0.500 132.3 50.6
2 1.000 0.500 0.000 132.3 50.6
